data_4131430
loop_
_publ_author_name
'Clough, Benjamin A.'
'Mellino, Simona'
'Clot, Eric'
'Mountford, Philip'

_publ_section_title
;
 New Scandium Borylimido Chemistry: Synthesis, Bonding, and Reactivity.
;
_journal_issue 32
_journal_name_full 'Journal of the American Chemical Society'
_journal_page_first 11165
_journal_page_last 11183
_journal_paper_doi 10.1021/jacs.7b05405
_journal_volume 139
_journal_year 2017
_chemical_formula_moiety 'C45 H71.00 B2 N9 Sc1'
_chemical_formula_sum 'C45 H71 B2 N9 Sc'
_chemical_formula_weight 804.70
_chemical_name_systematic (NacNacNMe2)Sc{NHB(NiPr)2C6H4}2
_space_group_IT_number 2
_space_group_name_Hall '-P 1'
_space_group_name_H-M_alt 'P -1'
_symmetry_cell_setting triclinic
_symmetry_space_group_name_Hall '-P 1'
_symmetry_space_group_name_H-M 'P -1'
_atom_sites_solution_hydrogens difmap
_atom_sites_solution_primary direct
_atom_sites_solution_secondary difmap
_cell_angle_alpha 83.7821(15)
_cell_angle_beta 77.6045(17)
_cell_angle_gamma 80.4089(15)
_cell_formula_units_Z 4
_cell_length_a 14.2099(3)
_cell_length_b 18.1022(3)
_cell_length_c 24.3590(5)
_cell_measurement_reflns_used 24965
_cell_measurement_temperature 150
_cell_measurement_theta_max 76
_cell_measurement_theta_min 4
_cell_volume 6017.1(2)
_computing_cell_refinement 'CrysAlisPro, (Agilent, 2011)'
_computing_data_collection 'SuperNova, (Oxford Diffraction, 2010)'
_computing_data_reduction 'CrysAlisPro, (Agilent, 2011)'
_computing_molecular_graphics 'CAMERON (Watkin et al., 1996)'
_computing_publication_material 'CRYSTALS (Betteridge et al., 2003)'
_computing_structure_refinement 'CRYSTALS (Betteridge et al., 2003)'
_computing_structure_solution 'SIR92 (Altomare et al., 1994)'
_diffrn_ambient_temperature 150
_diffrn_measured_fraction_theta_full 0.997
_diffrn_measured_fraction_theta_max 0.989
_diffrn_measurement_device Area
_diffrn_measurement_device_type 'Oxford Diffraction SuperNova'
_diffrn_measurement_method \w
_diffrn_radiation_monochromator graphite
_diffrn_radiation_type 'Cu K\a'
_diffrn_radiation_wavelength 1.54180
_diffrn_reflns_av_R_equivalents 0.047
_diffrn_reflns_limit_h_max 17
_diffrn_reflns_limit_h_min -17
_diffrn_reflns_limit_k_max 22
_diffrn_reflns_limit_k_min -22
_diffrn_reflns_limit_l_max 30
_diffrn_reflns_limit_l_min 0
_diffrn_reflns_number 24925
_diffrn_reflns_theta_full 74.025
_diffrn_reflns_theta_max 76.315
_diffrn_reflns_theta_min 3.765
_diffrn_standards_number 0
_exptl_absorpt_coefficient_mu 1.278
_exptl_absorpt_correction_T_max 0.68
_exptl_absorpt_correction_T_min 0.58
_exptl_absorpt_correction_type multi-scan
_exptl_absorpt_process_details 'CrysAlisPro, (Agilent, 2011)'
_exptl_crystal_colour colourless
_exptl_crystal_density_diffrn 0.888
_exptl_crystal_density_method 'not measured'
_exptl_crystal_description block
_exptl_crystal_F_000 1739.983
_exptl_crystal_size_max 0.350
_exptl_crystal_size_mid 0.350
_exptl_crystal_size_min 0.300
_platon_squeeze_details
;

The discrete Fourier transform of the void region were treated as 
contributions to the A and B parts of the calculated structure factors.

PLATON
PLATON, A Multipurpose Crystallographic Tool, A. L. Spek. Utrecht, 
the Netherlands, 1998.; A. Spek, J. Appl. Cryst. (2003), 36, 7-13.

SQUEEZE
A. Spek, J. Appl. Cryst. (2003), 36, 7-13; 
P. van der Sluis & A. L. Spek, Acta Cryst. (1990). A46, 194-201.

MCE
J. Rohlicek & M. Husak, J. Appl. Cryst. (2007), 40, 600-601.
;
_refine_diff_density_max 0.55
_refine_diff_density_min -0.37
_refine_ls_extinction_method None
_refine_ls_goodness_of_fit_ref 1.0956
_refine_ls_hydrogen_treatment mixed
_refine_ls_matrix_type full
_refine_ls_number_parameters 1043
_refine_ls_number_reflns 18025
_refine_ls_number_restraints 0
_refine_ls_R_factor_all 0.0789
_refine_ls_R_factor_gt 0.0655
_refine_ls_shift/su_max 0.0293583
_refine_ls_shift/su_mean 0.0008209
_refine_ls_structure_factor_coef F
_refine_ls_weighting_details
;
 Method, part 1, Chebychev polynomial, (Watkin, 1994, Prince, 1982) 
 [weight] = 1.0/[A~0~*T~0~(x)+A~1~*T~1~(x) ... +A~n-1~]*T~n-1~(x)] 
 where A~i~ are the Chebychev coefficients listed below and x= Fcalc/Fmax 
 Method = Robust Weighting (Prince, 1982) 
 W = [weight] * [1-(deltaF/6*sigmaF)^2^]^2^ 
 A~i~ are: 
 14.7 3.12 12.6 
;
_refine_ls_weighting_scheme calc
_refine_ls_wR_factor_all 0.0977
_refine_ls_wR_factor_gt 0.0784
_refine_ls_wR_factor_ref 0.0756
_reflns_limit_h_max 17
_reflns_limit_h_min -17
_reflns_limit_k_max 22
_reflns_limit_k_min -22
_reflns_limit_l_max 30
_reflns_limit_l_min 0
_reflns_number_gt 19538
_reflns_number_total 24925
_reflns_threshold_expression I>2.0\s(I)
_oxford_diffrn_Wilson_B_factor 3.51
_oxford_diffrn_Wilson_scale 0.09
_oxford_refine_ls_r_factor_ref 0.0626
_oxford_refine_ls_scale 3.365(4)
_oxford_reflns_number_all 24925
_oxford_reflns_threshold_expression_ref I>3.0\s(I)
_cod_data_source_file ja7b05405_si_003.cif
_cod_data_source_block Compound_16
_cod_original_cell_volume 6017.13(12)
_cod_original_sg_symbol_H-M 'P -1 '
_cod_original_formula_sum 'C45 H71.00 B2 N9 Sc1'
_cod_database_code 4131430

loop_
_symmetry_equiv_pos_as_xyz
x,y,z
-x,-y,-z

loop_
_atom_site_label
_atom_site_type_symbol
_atom_site_fract_x
_atom_site_fract_y
_atom_site_fract_z
_atom_site_U_iso_or_equiv
_atom_site_occupancy
_atom_site_adp_type
_atom_site_refinement_flags_posn
Sc1 Sc 0.75192(2) 0.599072(17) 0.130127(15) 0.0353 1.0000 Uani .
Sc101 Sc 0.55715(2) 0.100876(18) 0.324212(14) 0.0352 1.0000 Uani .
N1 N 0.77791(12) 0.64287(9) 0.04704(8) 0.0435 1.0000 Uani D
N2 N 0.83652(14) 0.66343(11) -0.06026(9) 0.0534 1.0000 Uani .
N3 N 0.76484(11) 0.55716(10) -0.02694(7) 0.0416 1.0000 Uani .
N4 N 0.75627(14) 0.66486(10) 0.19212(9) 0.0483 1.0000 Uani D
N5 N 0.84387(14) 0.72849(10) 0.25125(9) 0.0517 1.0000 Uani .
N6 N 0.79389(14) 0.79869(10) 0.17509(8) 0.0485 1.0000 Uani .
N7 N 0.59453(11) 0.59104(8) 0.15069(7) 0.0362 1.0000 Uani .
N8 N 0.76711(12) 0.48013(8) 0.15788(7) 0.0407 1.0000 Uani .
N9 N 0.91955(11) 0.55886(9) 0.11946(8) 0.0425 1.0000 Uani .
N101 N 0.43764(13) 0.14306(10) 0.38288(8) 0.0440 1.0000 Uani D
N102 N 0.30279(12) 0.06266(10) 0.42334(7) 0.0437 1.0000 Uani .
N103 N 0.30166(14) 0.16768(11) 0.47003(9) 0.0523 1.0000 Uani .
N104 N 0.66051(14) 0.16753(11) 0.28929(8) 0.0483 1.0000 Uani D
N105 N 0.66717(16) 0.29700(12) 0.31762(10) 0.0576 1.0000 Uani .
N106 N 0.81529(14) 0.22401(10) 0.28791(8) 0.0495 1.0000 Uani .
N107 N 0.49734(12) 0.09408(9) 0.24845(7) 0.0391 1.0000 Uani .
N108 N 0.60581(13) -0.01821(9) 0.31550(7) 0.0423 1.0000 Uani .
N109 N 0.64192(12) 0.05930(10) 0.39739(7) 0.0440 1.0000 Uani .
B1 B 0.79180(15) 0.62297(12) -0.00867(10) 0.0422 1.0000 Uani .
B2 B 0.79487(17) 0.72596(13) 0.20546(11) 0.0454 1.0000 Uani .
B101 B 0.35415(16) 0.12652(13) 0.42213(10) 0.0440 1.0000 Uani .
B102 B 0.71045(19) 0.22464(14) 0.29729(10) 0.0467 1.0000 Uani .
C1 C 0.83212(15) 0.62488(14) -0.10555(10) 0.0535 1.0000 Uani .
C2 C 0.78746(13) 0.55980(13) -0.08535(9) 0.0459 1.0000 Uani .
C3 C 0.77312(15) 0.51259(16) -0.12318(10) 0.0547 1.0000 Uani .
C4 C 0.80429(18) 0.5303(2) -0.18103(11) 0.0706 1.0000 Uani .
C5 C 0.84944(18) 0.5928(2) -0.19985(11) 0.0710 1.0000 Uani .
C6 C 0.86474(17) 0.64064(17) -0.16266(11) 0.0618 1.0000 Uani .
C7 C 0.8770(3) 0.73338(17) -0.06215(19) 0.0863 1.0000 Uani .
C8 C 0.8225(3) 0.79838(16) -0.08905(16) 0.0815 1.0000 Uani .
C9 C 0.9807(3) 0.7231(2) -0.0724(2) 0.1001 1.0000 Uani .
C10 C 0.71734(13) 0.49920(12) 0.00934(8) 0.0416 1.0000 Uani .
C11 C 0.61341(15) 0.50023(15) 0.00164(11) 0.0538 1.0000 Uani .
C12 C 0.77556(17) 0.42088(12) 0.00464(10) 0.0504 1.0000 Uani .
C13 C 0.87080(17) 0.79991(13) 0.24824(11) 0.0525 1.0000 Uani .
C14 C 0.83874(16) 0.84341(12) 0.20209(10) 0.0503 1.0000 Uani .
C15 C 0.8536(2) 0.91760(15) 0.19038(12) 0.0636 1.0000 Uani .
C16 C 0.9038(2) 0.94752(16) 0.22437(15) 0.0738 1.0000 Uani .
C17 C 0.9369(2) 0.90455(18) 0.26850(15) 0.0753 1.0000 Uani .
C18 C 0.9205(2) 0.83023(17) 0.28135(13) 0.0662 1.0000 Uani .
C19 C 0.8645(2) 0.66589(15) 0.29221(13) 0.0681 1.0000 Uani .
C20 C 0.9717(3) 0.6376(2) 0.28732(18) 0.0902 1.0000 Uani .
C21 C 0.8142(3) 0.6832(2) 0.35219(15) 0.0894 1.0000 Uani .
C22 C 0.74669(18) 0.82250(12) 0.12728(10) 0.0527 1.0000 Uani .
C23 C 0.8162(2) 0.84956(17) 0.07507(12) 0.0710 1.0000 Uani .
C24 C 0.6546(2) 0.87848(14) 0.14272(12) 0.0615 1.0000 Uani .
C25 C 0.55560(14) 0.52918(10) 0.15148(8) 0.0394 1.0000 Uani .
C26 C 0.60926(15) 0.45686(10) 0.14900(9) 0.0428 1.0000 Uani .
C27 C 0.70519(16) 0.43381(10) 0.15619(9) 0.0437 1.0000 Uani .
C28 C 0.44684(15) 0.53263(13) 0.15588(11) 0.0518 1.0000 Uani .
C29 C 0.73589(19) 0.34971(11) 0.16359(11) 0.0547 1.0000 Uani .
C30 C 0.52993(13) 0.65952(10) 0.16565(9) 0.0400 1.0000 Uani .
C31 C 0.50105(13) 0.71306(11) 0.12366(10) 0.0437 1.0000 Uani .
C32 C 0.44094(16) 0.77951(12) 0.14039(11) 0.0516 1.0000 Uani .
C33 C 0.40936(17) 0.79260(13) 0.19618(12) 0.0579 1.0000 Uani .
C34 C 0.43722(18) 0.73946(13) 0.23753(11) 0.0565 1.0000 Uani .
C35 C 0.49788(16) 0.67240(12) 0.22317(10) 0.0482 1.0000 Uani .
C36 C 0.52818(15) 0.70017(12) 0.06138(10) 0.0480 1.0000 Uani .
C37 C 0.5775(2) 0.76366(15) 0.02597(12) 0.0617 1.0000 Uani .
C38 C 0.43946(19) 0.69075(17) 0.03822(13) 0.0641 1.0000 Uani .
C39 C 0.5245(2) 0.61532(13) 0.27020(10) 0.0607 1.0000 Uani .
C40 C 0.5703(3) 0.64932(17) 0.31092(12) 0.0733 1.0000 Uani .
C41 C 0.4349(3) 0.5823(2) 0.30282(15) 0.0877 1.0000 Uani .
C42 C 0.86101(17) 0.44690(12) 0.17268(11) 0.0510 1.0000 Uani .
C43 C 0.92316(15) 0.50748(12) 0.17062(10) 0.0483 1.0000 Uani .
C44 C 0.97894(15) 0.61834(14) 0.11883(11) 0.0538 1.0000 Uani .
C45 C 0.95968(15) 0.51821(13) 0.06810(10) 0.0504 1.0000 Uani .
C101 C 0.22450(14) 0.06662(13) 0.46915(9) 0.0467 1.0000 Uani .
C102 C 0.15442(16) 0.02052(16) 0.48865(10) 0.0555 1.0000 Uani .
C103 C 0.08311(17) 0.0382(2) 0.53685(11) 0.0678 1.0000 Uani .
C104 C 0.08245(18) 0.1006(2) 0.56426(11) 0.0709 1.0000 Uani .
C105 C 0.15285(18) 0.14716(17) 0.54527(11) 0.0625 1.0000 Uani .
C106 C 0.22456(16) 0.13083(14) 0.49745(10) 0.0520 1.0000 Uani .
C107 C 0.32486(16) 0.00671(13) 0.38215(9) 0.0486 1.0000 Uani .
C108 C 0.2429(2) 0.00891(18) 0.35006(11) 0.0646 1.0000 Uani .
C109 C 0.3558(2) -0.07217(14) 0.40707(11) 0.0576 1.0000 Uani .
C110 C 0.3275(3) 0.23632(16) 0.48585(15) 0.0750 1.0000 Uani .
C111 C 0.2534(4) 0.30360(19) 0.48287(18) 0.0941 1.0000 Uani .
C112 C 0.3701(3) 0.22372(19) 0.53729(18) 0.0884 1.0000 Uani .
C113 C 0.7421(2) 0.33783(14) 0.31866(11) 0.0603 1.0000 Uani .
C114 C 0.7381(3) 0.41126(17) 0.33253(15) 0.0825 1.0000 Uani .
C115 C 0.8268(3) 0.4371(2) 0.33070(16) 0.0929 1.0000 Uani .
C116 C 0.9142(3) 0.3930(2) 0.31507(14) 0.0798 1.0000 Uani .
C117 C 0.9187(2) 0.32022(17) 0.29985(11) 0.0643 1.0000 Uani .
C118 C 0.83247(19) 0.29319(13) 0.30124(10) 0.0538 1.0000 Uani .
C119 C 0.5623(2) 0.32260(17) 0.33136(15) 0.0752 1.0000 Uani .
C120 C 0.5282(3) 0.3460(2) 0.39054(19) 0.0988 1.0000 Uani .
C121 C 0.5288(3) 0.3811(2) 0.2870(2) 0.1026 1.0000 Uani .
C122 C 0.88966(18) 0.16154(14) 0.26954(13) 0.0607 1.0000 Uani .
C123 C 0.9486(2) 0.1284(2) 0.31388(18) 0.0840 1.0000 Uani .
C124 C 0.9542(2) 0.18015(19) 0.21285(15) 0.0774 1.0000 Uani .
C125 C 0.47095(16) 0.03303(11) 0.23433(8) 0.0431 1.0000 Uani .
C126 C 0.49461(16) -0.03908(11) 0.25925(9) 0.0455 1.0000 Uani .
C127 C 0.56364(16) -0.06373(10) 0.29286(9) 0.0452 1.0000 Uani .
C128 C 0.4124(2) 0.03755(15) 0.18823(11) 0.0597 1.0000 Uani .
C129 C 0.5906(2) -0.14827(12) 0.30183(11) 0.0581 1.0000 Uani .
C130 C 0.48442(15) 0.16213(11) 0.21194(8) 0.0413 1.0000 Uani .
C131 C 0.55798(16) 0.17334(11) 0.16405(8) 0.0440 1.0000 Uani .
C132 C 0.54393(18) 0.23875(13) 0.12852(10) 0.0518 1.0000 Uani .
C133 C 0.46186(19) 0.29127(13) 0.13989(11) 0.0552 1.0000 Uani .
C134 C 0.39141(18) 0.27994(13) 0.18728(11) 0.0538 1.0000 Uani .
C135 C 0.40067(16) 0.21542(13) 0.22411(9) 0.0483 1.0000 Uani .
C136 C 0.64911(18) 0.11629(12) 0.14806(9) 0.0504 1.0000 Uani .
C137 C 0.6493(3) 0.08151(17) 0.09381(12) 0.0715 1.0000 Uani .
C138 C 0.74209(19) 0.15051(14) 0.14208(12) 0.0599 1.0000 Uani .
C139 C 0.31859(17) 0.20570(15) 0.27455(11) 0.0575 1.0000 Uani .
C140 C 0.2949(2) 0.27180(19) 0.31120(14) 0.0772 1.0000 Uani .
C141 C 0.2265(2) 0.19392(19) 0.25566(14) 0.0732 1.0000 Uani .
C142 C 0.68531(17) -0.05290(12) 0.34420(10) 0.0527 1.0000 Uani .
C143 C 0.72346(15) 0.00625(13) 0.36870(10) 0.0499 1.0000 Uani .
C144 C 0.58176(17) 0.01962(14) 0.44518(9) 0.0517 1.0000 Uani .
C145 C 0.68045(18) 0.11712(14) 0.42062(10) 0.0540 1.0000 Uani .
H1 H 0.798(2) 0.6860(10) 0.0474(15) 0.071(9) 1.0000 Uiso D
H2 H 0.744(3) 0.6277(15) 0.2189(12) 0.075(10) 1.0000 Uiso D
H3 H 0.454(3) 0.1861(12) 0.3877(18) 0.088(12) 1.0000 Uiso D
H4 H 0.694(3) 0.134(2) 0.2656(17) 0.112(16) 1.0000 Uiso D
H31 H 0.7427 0.4706 -0.1109 0.0661 1.0000 Uiso R
H41 H 0.7952 0.4987 -0.2068 0.0861 1.0000 Uiso R
H51 H 0.8703 0.6031 -0.2384 0.0840 1.0000 Uiso R
H61 H 0.8968 0.6818 -0.1764 0.0762 1.0000 Uiso R
H81 H 0.8315 0.8451 -0.0759 0.1241 1.0000 Uiso R
H82 H 0.8468 0.7994 -0.1293 0.1239 1.0000 Uiso R
H83 H 0.7546 0.7943 -0.0811 0.1238 1.0000 Uiso R
H91 H 1.0019 0.6952 -0.0406 0.1453 1.0000 Uiso R
H92 H 1.0058 0.7706 -0.0785 0.1445 1.0000 Uiso R
H93 H 1.0044 0.6948 -0.1054 0.1457 1.0000 Uiso R
H101 H 0.7129 0.5115 0.0471 0.0500 1.0000 Uiso R
H111 H 0.5830 0.4644 0.0287 0.0808 1.0000 Uiso R
H112 H 0.5765 0.5493 0.0072 0.0809 1.0000 Uiso R
H113 H 0.6147 0.4873 -0.0355 0.0809 1.0000 Uiso R
H121 H 0.7737 0.4031 -0.0304 0.0760 1.0000 Uiso R
H122 H 0.8429 0.4225 0.0061 0.0756 1.0000 Uiso R
H123 H 0.7486 0.3864 0.0343 0.0757 1.0000 Uiso R
H151 H 0.8326 0.9478 0.1606 0.0768 1.0000 Uiso R
H161 H 0.9151 0.9971 0.2168 0.0883 1.0000 Uiso R
H171 H 0.9714 0.9252 0.2900 0.0919 1.0000 Uiso R
H181 H 0.9416 0.8024 0.3117 0.0784 1.0000 Uiso R
H191 H 0.8352 0.6247 0.2833 0.0804 1.0000 Uiso R
H201 H 1.0014 0.6341 0.2482 0.1343 1.0000 Uiso R
H202 H 0.9810 0.5887 0.3071 0.1337 1.0000 Uiso R
H203 H 1.0017 0.6725 0.3024 0.1341 1.0000 Uiso R
H211 H 0.8170 0.6375 0.3764 0.1330 1.0000 Uiso R
H212 H 0.8438 0.7199 0.3652 0.1329 1.0000 Uiso R
H213 H 0.7466 0.7028 0.3527 0.1329 1.0000 Uiso R
H221 H 0.7256 0.7778 0.1174 0.0628 1.0000 Uiso R
H231 H 0.7845 0.8568 0.0432 0.1087 1.0000 Uiso R
H232 H 0.8341 0.8966 0.0808 0.1084 1.0000 Uiso R
H233 H 0.8739 0.8135 0.0677 0.1090 1.0000 Uiso R
H241 H 0.6243 0.8922 0.1106 0.0913 1.0000 Uiso R
H242 H 0.6100 0.8557 0.1727 0.0915 1.0000 Uiso R
H243 H 0.6705 0.9230 0.1556 0.0920 1.0000 Uiso R
H261 H 0.5762 0.4184 0.1432 0.0524 1.0000 Uiso R
H281 H 0.4298 0.5556 0.1211 0.0798 1.0000 Uiso R
H282 H 0.4290 0.4828 0.1622 0.0794 1.0000 Uiso R
H283 H 0.4098 0.5622 0.1856 0.0794 1.0000 Uiso R
H291 H 0.7539 0.3354 0.1995 0.0841 1.0000 Uiso R
H292 H 0.7906 0.3341 0.1347 0.0835 1.0000 Uiso R
H293 H 0.6843 0.3225 0.1618 0.0839 1.0000 Uiso R
H321 H 0.4222 0.8162 0.1130 0.0621 1.0000 Uiso R
H331 H 0.3688 0.8372 0.2061 0.0691 1.0000 Uiso R
H341 H 0.4148 0.7485 0.2753 0.0675 1.0000 Uiso R
H361 H 0.5746 0.6538 0.0572 0.0574 1.0000 Uiso R
H371 H 0.6031 0.7487 -0.0114 0.0917 1.0000 Uiso R
H372 H 0.6303 0.7722 0.0426 0.0923 1.0000 Uiso R
H373 H 0.5309 0.8089 0.0243 0.0921 1.0000 Uiso R
H381 H 0.3969 0.7377 0.0360 0.0968 1.0000 Uiso R
H382 H 0.4050 0.6541 0.0625 0.0964 1.0000 Uiso R
H383 H 0.4617 0.6736 0.0007 0.0970 1.0000 Uiso R
H391 H 0.5734 0.5750 0.2531 0.0738 1.0000 Uiso R
H401 H 0.5227 0.6854 0.3322 0.1117 1.0000 Uiso R
H402 H 0.6244 0.6736 0.2904 0.1119 1.0000 Uiso R
H403 H 0.5939 0.6103 0.3364 0.1114 1.0000 Uiso R
H411 H 0.3845 0.6225 0.3165 0.1358 1.0000 Uiso R
H412 H 0.4123 0.5536 0.2784 0.1358 1.0000 Uiso R
H413 H 0.4540 0.5498 0.3338 0.1358 1.0000 Uiso R
H421 H 0.8488 0.4229 0.2110 0.0621 1.0000 Uiso R
H422 H 0.8960 0.4088 0.1467 0.0617 1.0000 Uiso R
H431 H 0.8978 0.5370 0.2031 0.0584 1.0000 Uiso R
H432 H 0.9900 0.4853 0.1717 0.0587 1.0000 Uiso R
H441 H 0.9739 0.6524 0.0862 0.0806 1.0000 Uiso R
H442 H 0.9543 0.6457 0.1518 0.0803 1.0000 Uiso R
H443 H 1.0459 0.5975 0.1174 0.0805 1.0000 Uiso R
H451 H 1.0215 0.4921 0.0722 0.0758 1.0000 Uiso R
H452 H 0.9167 0.4836 0.0647 0.0751 1.0000 Uiso R
H453 H 0.9664 0.5545 0.0355 0.0759 1.0000 Uiso R
H1021 H 0.1554 -0.0227 0.4709 0.0679 1.0000 Uiso R
H1031 H 0.0360 0.0075 0.5502 0.0826 1.0000 Uiso R
H1041 H 0.0344 0.1117 0.5962 0.0860 1.0000 Uiso R
H1051 H 0.1532 0.1890 0.5649 0.0759 1.0000 Uiso R
H1071 H 0.3806 0.0201 0.3539 0.0569 1.0000 Uiso R
H1081 H 0.2629 -0.0254 0.3209 0.0975 1.0000 Uiso R
H1082 H 0.2282 0.0586 0.3334 0.0979 1.0000 Uiso R
H1083 H 0.1850 -0.0040 0.3745 0.0972 1.0000 Uiso R
H1091 H 0.4127 -0.0731 0.4234 0.0876 1.0000 Uiso R
H1092 H 0.3715 -0.1062 0.3775 0.0875 1.0000 Uiso R
H1093 H 0.3027 -0.0869 0.4349 0.0875 1.0000 Uiso R
H1111 H 0.1902 0.2913 0.5014 0.1432 1.0000 Uiso R
H1112 H 0.2524 0.3197 0.4443 0.1431 1.0000 Uiso R
H1113 H 0.2691 0.3428 0.5012 0.1431 1.0000 Uiso R
H1121 H 0.4316 0.1921 0.5292 0.1326 1.0000 Uiso R
H1122 H 0.3261 0.1996 0.5673 0.1332 1.0000 Uiso R
H1123 H 0.3802 0.2705 0.5478 0.1330 1.0000 Uiso R
H1141 H 0.6789 0.4417 0.3427 0.0990 1.0000 Uiso R
H1151 H 0.8262 0.4853 0.3404 0.1138 1.0000 Uiso R
H1161 H 0.9720 0.4119 0.3136 0.0939 1.0000 Uiso R
H1171 H 0.9783 0.2893 0.2895 0.0766 1.0000 Uiso R
H1191 H 0.5300 0.2787 0.3298 0.0899 1.0000 Uiso R
H1201 H 0.4587 0.3545 0.3989 0.1459 1.0000 Uiso R
H1202 H 0.5510 0.3921 0.3935 0.1459 1.0000 Uiso R
H1203 H 0.5528 0.3068 0.4165 0.1456 1.0000 Uiso R
H1211 H 0.4602 0.3982 0.2985 0.1528 1.0000 Uiso R
H1212 H 0.5640 0.4233 0.2818 0.1528 1.0000 Uiso R
H1213 H 0.5398 0.3569 0.2521 0.1531 1.0000 Uiso R
H1221 H 0.8532 0.1223 0.2639 0.0749 1.0000 Uiso R
H1231 H 0.9885 0.1632 0.3194 0.1238 1.0000 Uiso R
H1232 H 0.9044 0.1189 0.3487 0.1242 1.0000 Uiso R
H1233 H 0.9893 0.0822 0.3024 0.1240 1.0000 Uiso R
H1241 H 0.9867 0.2210 0.2162 0.1169 1.0000 Uiso R
H1242 H 0.9154 0.1946 0.1842 0.1170 1.0000 Uiso R
H1243 H 1.0021 0.1371 0.2019 0.1169 1.0000 Uiso R
H1261 H 0.4619 -0.0757 0.2508 0.0566 1.0000 Uiso R
H1281 H 0.4313 -0.0063 0.1673 0.0895 1.0000 Uiso R
H1282 H 0.4238 0.0819 0.1639 0.0894 1.0000 Uiso R
H1283 H 0.3448 0.0418 0.2053 0.0894 1.0000 Uiso R
H1291 H 0.5535 -0.1722 0.2813 0.0862 1.0000 Uiso R
H1292 H 0.6600 -0.1620 0.2874 0.0862 1.0000 Uiso R
H1293 H 0.5766 -0.1656 0.3410 0.0868 1.0000 Uiso R
H1321 H 0.5909 0.2468 0.0968 0.0627 1.0000 Uiso R
H1331 H 0.4540 0.3343 0.1158 0.0677 1.0000 Uiso R
H1341 H 0.3359 0.3168 0.1950 0.0655 1.0000 Uiso R
H1361 H 0.6494 0.0757 0.1783 0.0620 1.0000 Uiso R
H1371 H 0.7046 0.0423 0.0860 0.1057 1.0000 Uiso R
H1372 H 0.5893 0.0603 0.0979 0.1058 1.0000 Uiso R
H1373 H 0.6527 0.1194 0.0627 0.1058 1.0000 Uiso R
H1381 H 0.7415 0.1732 0.1760 0.0901 1.0000 Uiso R
H1382 H 0.7972 0.1122 0.1350 0.0898 1.0000 Uiso R
H1383 H 0.7468 0.1885 0.1109 0.0898 1.0000 Uiso R
H1391 H 0.3393 0.1607 0.2971 0.0683 1.0000 Uiso R
H1401 H 0.2462 0.2624 0.3440 0.1167 1.0000 Uiso R
H1402 H 0.3531 0.2782 0.3232 0.1168 1.0000 Uiso R
H1403 H 0.2721 0.3164 0.2901 0.1170 1.0000 Uiso R
H1411 H 0.2038 0.2371 0.2324 0.1096 1.0000 Uiso R
H1412 H 0.2381 0.1498 0.2351 0.1094 1.0000 Uiso R
H1413 H 0.1763 0.1876 0.2882 0.1098 1.0000 Uiso R
H1421 H 0.7385 -0.0784 0.3174 0.0652 1.0000 Uiso R
H1422 H 0.6617 -0.0888 0.3747 0.0648 1.0000 Uiso R
H1431 H 0.7622 0.0328 0.3381 0.0607 1.0000 Uiso R
H1432 H 0.7641 -0.0177 0.3943 0.0610 1.0000 Uiso R
H1441 H 0.6227 -0.0136 0.4667 0.0777 1.0000 Uiso R
H1442 H 0.5437 -0.0094 0.4310 0.0772 1.0000 Uiso R
H1443 H 0.5384 0.0554 0.4682 0.0776 1.0000 Uiso R
H1451 H 0.6269 0.1551 0.4345 0.0819 1.0000 Uiso R
H1452 H 0.7257 0.1408 0.3911 0.0817 1.0000 Uiso R
H1453 H 0.7131 0.0969 0.4506 0.0822 1.0000 Uiso R

loop_
_atom_site_aniso_label
_atom_site_aniso_U_11
_atom_site_aniso_U_22
_atom_site_aniso_U_33
_atom_site_aniso_U_23
_atom_site_aniso_U_13
_atom_site_aniso_U_12
Sc1 0.03155(16) 0.02652(15) 0.04699(18) -0.00511(12) -0.00814(12) -0.00003(11)
Sc101 0.03815(17) 0.03183(16) 0.03513(16) 0.00372(12) -0.00843(12) -0.00615(12)
N1 0.0396(8) 0.0342(8) 0.0559(10) -0.0028(7) -0.0092(7) -0.0045(6)
N2 0.0500(9) 0.0462(9) 0.0619(11) 0.0147(8) -0.0156(8) -0.0071(7)
N3 0.0329(7) 0.0490(9) 0.0425(8) -0.0029(7) -0.0078(6) -0.0050(6)
N4 0.0489(9) 0.0378(8) 0.0589(10) -0.0176(7) -0.0098(8) -0.0008(7)
N5 0.0565(10) 0.0366(8) 0.0629(11) -0.0109(8) -0.0175(8) 0.0021(7)
N6 0.0520(9) 0.0405(8) 0.0529(10) -0.0115(7) -0.0095(7) -0.0031(7)
N7 0.0314(7) 0.0294(7) 0.0457(8) -0.0024(6) -0.0056(6) -0.0015(5)
N8 0.0418(8) 0.0271(7) 0.0516(9) 0.0002(6) -0.0123(7) 0.0014(6)
N9 0.0337(7) 0.0411(8) 0.0527(9) -0.0109(7) -0.0107(6) 0.0020(6)
N101 0.0423(8) 0.0412(8) 0.0462(9) 0.0019(7) -0.0062(7) -0.0063(7)
N102 0.0388(8) 0.0503(9) 0.0414(8) -0.0003(7) -0.0073(6) -0.0075(7)
N103 0.0492(9) 0.0489(10) 0.0571(10) -0.0072(8) -0.0100(8) -0.0010(7)
N104 0.0523(9) 0.0475(9) 0.0460(9) 0.0103(7) -0.0096(7) -0.0189(8)
N105 0.0585(11) 0.0481(10) 0.0629(12) 0.0014(8) -0.0028(9) -0.0143(8)
N106 0.0542(10) 0.0422(9) 0.0535(10) 0.0102(7) -0.0132(8) -0.0164(7)
N107 0.0474(8) 0.0330(7) 0.0368(7) 0.0030(6) -0.0126(6) -0.0041(6)
N108 0.0489(9) 0.0298(7) 0.0444(8) 0.0045(6) -0.0086(7) -0.0005(6)
N109 0.0419(8) 0.0502(9) 0.0387(8) 0.0099(7) -0.0097(6) -0.0101(7)
B1 0.0333(9) 0.0367(10) 0.0550(12) 0.0036(9) -0.0126(8) 0.0005(7)
B2 0.0433(11) 0.0368(10) 0.0544(12) -0.0152(9) -0.0067(9) 0.0026(8)
B101 0.0398(10) 0.0437(11) 0.0467(11) 0.0040(9) -0.0128(9) -0.0009(8)
B102 0.0563(13) 0.0437(11) 0.0403(11) 0.0102(9) -0.0100(9) -0.0162(10)
C1 0.0351(9) 0.0609(13) 0.0552(12) 0.0159(10) -0.0090(8) 0.0058(9)
C2 0.0307(8) 0.0599(12) 0.0444(10) -0.0019(8) -0.0109(7) 0.0043(8)
C3 0.0364(9) 0.0775(15) 0.0498(12) -0.0120(10) -0.0115(8) 0.0016(9)
C4 0.0422(11) 0.115(2) 0.0498(12) -0.0188(14) -0.0171(9) 0.0199(13)
C5 0.0454(12) 0.102(2) 0.0483(12) 0.0164(13) -0.0039(9) 0.0183(13)
C6 0.0450(11) 0.0752(16) 0.0525(13) 0.0193(11) -0.0084(9) 0.0097(10)
C7 0.086(2) 0.0486(14) 0.125(3) 0.0252(16) -0.0332(19) -0.0181(14)
C8 0.092(2) 0.0466(13) 0.089(2) -0.0029(13) -0.0002(17) 0.0119(13)
C9 0.088(2) 0.0566(16) 0.170(4) 0.004(2) -0.054(3) -0.0224(16)
C10 0.0341(9) 0.0494(10) 0.0425(9) -0.0088(8) -0.0050(7) -0.0097(7)
C11 0.0358(10) 0.0649(13) 0.0630(13) -0.0184(10) -0.0054(9) -0.0113(9)
C12 0.0496(11) 0.0456(11) 0.0566(12) -0.0069(9) -0.0093(9) -0.0087(9)
C13 0.0496(11) 0.0456(11) 0.0634(13) -0.0187(9) -0.0108(9) -0.0013(9)
C14 0.0508(11) 0.0405(10) 0.0573(12) -0.0149(9) -0.0015(9) -0.0054(8)
C15 0.0752(16) 0.0474(12) 0.0658(15) -0.0111(10) -0.0027(12) -0.0127(11)
C16 0.0848(19) 0.0537(14) 0.0841(19) -0.0218(13) 0.0028(15) -0.0284(13)
C17 0.0728(17) 0.0729(18) 0.089(2) -0.0361(16) -0.0135(15) -0.0204(14)
C18 0.0627(14) 0.0664(15) 0.0749(16) -0.0239(13) -0.0178(12) -0.0075(12)
C19 0.0878(19) 0.0482(12) 0.0724(16) -0.0091(11) -0.0318(14) 0.0014(12)
C20 0.101(2) 0.0715(19) 0.104(3) -0.0135(17) -0.056(2) 0.0208(17)
C21 0.127(3) 0.074(2) 0.0687(19) -0.0038(15) -0.0240(19) -0.016(2)
C22 0.0621(13) 0.0393(10) 0.0570(12) -0.0114(9) -0.0133(10) -0.0012(9)
C23 0.0885(19) 0.0647(16) 0.0532(14) -0.0106(11) -0.0022(13) -0.0040(14)
C24 0.0680(15) 0.0493(12) 0.0643(14) -0.0108(10) -0.0160(11) 0.0075(11)
C25 0.0382(9) 0.0352(9) 0.0433(9) -0.0029(7) -0.0038(7) -0.0065(7)
C26 0.0478(10) 0.0299(8) 0.0510(10) -0.0026(7) -0.0082(8) -0.0096(7)
C27 0.0521(10) 0.0278(8) 0.0485(10) -0.0010(7) -0.0067(8) -0.0033(7)
C28 0.0393(10) 0.0509(11) 0.0659(13) -0.0070(10) -0.0071(9) -0.0111(8)
C29 0.0636(13) 0.0284(9) 0.0693(14) 0.0004(8) -0.0133(11) -0.0018(8)
C30 0.0309(8) 0.0324(8) 0.0538(11) -0.0066(7) -0.0025(7) -0.0019(6)
C31 0.0328(8) 0.0360(9) 0.0608(12) -0.0041(8) -0.0096(8) -0.0004(7)
C32 0.0457(10) 0.0356(9) 0.0728(14) -0.0060(9) -0.0163(10) 0.0034(8)
C33 0.0463(11) 0.0411(10) 0.0811(16) -0.0184(10) -0.0059(10) 0.0079(8)
C34 0.0543(12) 0.0460(11) 0.0626(13) -0.0146(10) 0.0023(10) -0.0001(9)
C35 0.0471(10) 0.0385(10) 0.0538(11) -0.0062(8) 0.0008(8) -0.0039(8)
C36 0.0429(10) 0.0414(10) 0.0573(12) 0.0007(8) -0.0131(8) 0.0024(8)
C37 0.0627(14) 0.0527(13) 0.0639(14) 0.0083(10) -0.0119(11) -0.0014(10)
C38 0.0562(13) 0.0697(16) 0.0694(15) -0.0073(12) -0.0239(11) -0.0019(11)
C39 0.0809(16) 0.0425(11) 0.0485(12) -0.0040(9) 0.0040(11) -0.0015(10)
C40 0.099(2) 0.0627(15) 0.0545(14) 0.0015(11) -0.0132(13) -0.0082(14)
C41 0.122(3) 0.0716(18) 0.0648(17) 0.0043(14) 0.0039(17) -0.0360(19)
C42 0.0518(11) 0.0357(9) 0.0638(13) -0.0015(8) -0.0195(9) 0.0070(8)
C43 0.0429(10) 0.0450(10) 0.0588(12) -0.0106(9) -0.0211(9) 0.0072(8)
C44 0.0370(9) 0.0548(12) 0.0714(14) -0.0155(10) -0.0111(9) -0.0052(8)
C45 0.0355(9) 0.0522(11) 0.0623(13) -0.0175(10) -0.0109(8) 0.0070(8)
C101 0.0354(9) 0.0608(12) 0.0428(10) 0.0016(8) -0.0097(7) -0.0048(8)
C102 0.0391(10) 0.0767(15) 0.0514(12) 0.0051(10) -0.0122(9) -0.0131(10)
C103 0.0363(10) 0.110(2) 0.0540(13) 0.0141(14) -0.0065(9) -0.0172(12)
C104 0.0437(12) 0.110(2) 0.0480(12) -0.0014(14) -0.0011(9) 0.0078(13)
C105 0.0492(12) 0.0776(17) 0.0533(13) -0.0089(11) -0.0087(10) 0.0126(11)
C106 0.0404(10) 0.0642(13) 0.0470(11) -0.0029(9) -0.0100(8) 0.0056(9)
C107 0.0507(11) 0.0527(11) 0.0425(10) -0.0011(8) -0.0058(8) -0.0141(9)
C108 0.0727(16) 0.0789(17) 0.0497(12) 0.0012(11) -0.0208(11) -0.0254(13)
C109 0.0636(13) 0.0512(12) 0.0570(13) -0.0026(10) -0.0077(10) -0.0122(10)
C110 0.087(2) 0.0505(14) 0.089(2) -0.0151(13) -0.0241(16) 0.0003(13)
C111 0.136(3) 0.0532(16) 0.088(2) 0.0050(15) -0.028(2) 0.0007(18)
C112 0.117(3) 0.0595(16) 0.102(3) -0.0055(16) -0.051(2) -0.0151(17)
C113 0.0771(16) 0.0469(12) 0.0559(13) 0.0032(9) -0.0027(11) -0.0247(11)
C114 0.104(2) 0.0540(15) 0.083(2) -0.0128(13) 0.0116(17) -0.0277(15)
C115 0.135(3) 0.0674(18) 0.078(2) -0.0146(15) 0.012(2) -0.058(2)
C116 0.101(2) 0.079(2) 0.0699(17) 0.0013(14) -0.0104(16) -0.0560(19)
C117 0.0746(16) 0.0671(15) 0.0571(13) 0.0098(11) -0.0153(12) -0.0340(13)
C118 0.0660(13) 0.0481(11) 0.0503(11) 0.0100(9) -0.0125(10) -0.0247(10)
C119 0.0691(16) 0.0549(14) 0.088(2) 0.0042(13) 0.0100(14) -0.0098(12)
C120 0.098(3) 0.079(2) 0.101(3) -0.0163(19) 0.036(2) -0.0244(19)
C121 0.076(2) 0.073(2) 0.134(3) 0.034(2) 0.007(2) -0.0027(16)
C122 0.0527(12) 0.0478(12) 0.0788(16) 0.0089(11) -0.0094(11) -0.0132(10)
C123 0.0589(15) 0.0753(19) 0.111(3) 0.0342(18) -0.0220(16) -0.0117(13)
C124 0.0704(17) 0.0717(18) 0.086(2) -0.0074(15) 0.0041(15) -0.0222(14)
C125 0.0529(10) 0.0393(9) 0.0380(9) -0.0011(7) -0.0099(8) -0.0096(8)
C126 0.0576(11) 0.0351(9) 0.0445(10) -0.0036(7) -0.0079(8) -0.0119(8)
C127 0.0579(11) 0.0302(9) 0.0415(9) 0.0008(7) -0.0014(8) -0.0031(8)
C128 0.0794(16) 0.0554(13) 0.0543(12) 0.0012(10) -0.0292(12) -0.0210(11)
C129 0.0764(15) 0.0320(10) 0.0617(13) -0.0004(9) -0.0105(11) -0.0021(9)
C130 0.0531(10) 0.0358(9) 0.0377(9) 0.0035(7) -0.0182(8) -0.0065(7)
C131 0.0571(11) 0.0359(9) 0.0407(9) 0.0020(7) -0.0153(8) -0.0076(8)
C132 0.0651(13) 0.0452(11) 0.0454(11) 0.0082(8) -0.0141(9) -0.0121(9)
C133 0.0670(14) 0.0417(10) 0.0589(13) 0.0145(9) -0.0264(11) -0.0079(9)
C134 0.0552(12) 0.0448(11) 0.0609(13) 0.0067(9) -0.0220(10) 0.0007(9)
C135 0.0511(11) 0.0472(11) 0.0483(11) 0.0046(8) -0.0206(9) -0.0032(8)
C136 0.0656(13) 0.0369(9) 0.0440(10) 0.0010(8) -0.0050(9) -0.0051(9)
C137 0.095(2) 0.0590(15) 0.0586(15) -0.0156(11) -0.0083(13) -0.0068(14)
C138 0.0601(13) 0.0498(12) 0.0627(14) -0.0032(10) -0.0015(11) -0.0027(10)
C139 0.0501(11) 0.0591(13) 0.0576(13) 0.0115(10) -0.0176(10) 0.0067(10)
C140 0.0741(17) 0.0776(18) 0.0661(16) 0.0001(13) -0.0111(13) 0.0205(14)
C141 0.0504(13) 0.0825(18) 0.0824(18) 0.0278(15) -0.0227(12) -0.0072(12)
C142 0.0518(11) 0.0413(10) 0.0582(12) 0.0083(9) -0.0116(9) 0.0055(8)
C143 0.0399(10) 0.0553(12) 0.0514(11) 0.0123(9) -0.0134(8) -0.0030(8)
C144 0.0518(11) 0.0612(13) 0.0403(10) 0.0152(9) -0.0107(8) -0.0133(10)
C145 0.0610(13) 0.0618(13) 0.0444(11) 0.0074(9) -0.0190(9) -0.0202(10)

loop_
_atom_type_symbol
_atom_type_scat_dispersion_real
_atom_type_scat_dispersion_imag
_atom_type_scat_Cromer_Mann_a1
_atom_type_scat_Cromer_Mann_b1
_atom_type_scat_Cromer_Mann_a2
_atom_type_scat_Cromer_Mann_b2
_atom_type_scat_Cromer_Mann_a3
_atom_type_scat_Cromer_Mann_b3
_atom_type_scat_Cromer_Mann_a4
_atom_type_scat_Cromer_Mann_b4
_atom_type_scat_Cromer_Mann_c
_atom_type_scat_source
C 0.0181 0.0091 2.3100 20.8439 1.0200 10.2075 1.5886 0.5687 0.8650 51.6512 0.2156 'International Tables Vol C 4.2.6.8 and 6.1.1.4'
H 0.0000 0.0000 0.4930 10.5109 0.3229 26.1257 0.1402 3.1424 0.0408 57.7998 0.0030 'International Tables Vol C 4.2.6.8 and 6.1.1.4'
B 0.0090 0.0039 2.0545 23.2185 1.3326 1.0210 1.0979 60.3498 0.7068 0.1403 -0.1932 'International Tables Vol C 4.2.6.8 and 6.1.1.4'
N 0.0311 0.0180 12.2126 0.0057 3.1322 9.8933 2.0125 28.9975 1.1663 0.5826 -11.5290 'International Tables Vol C 4.2.6.8 and 6.1.1.4'
Sc 0.3119 1.5331 9.1890 9.0213 7.3679 0.5729 1.6409 136.1080 1.4680 51.3531 1.3329 'International Tables Vol C 4.2.6.8 and 6.1.1.4'

loop_
_geom_angle_atom_site_label_1
_geom_angle_atom_site_label_2
_geom_angle_atom_site_label_3
_geom_angle
_geom_angle_publ_flag
N1 Sc1 N4 118.98(8) yes
N1 Sc1 N7 104.85(6) yes
N4 Sc1 N7 98.65(7) yes
N1 Sc1 N8 125.40(7) yes
N4 Sc1 N8 112.47(8) yes
N7 Sc1 N8 83.58(6) yes
N1 Sc1 N9 87.87(6) yes
N4 Sc1 N9 90.37(7) yes
N7 Sc1 N9 158.00(6) yes
N8 Sc1 N9 74.42(6) yes
N101 Sc101 N104 119.31(8) yes
N101 Sc101 N107 104.18(7) yes
N104 Sc101 N107 98.71(7) yes
N101 Sc101 N108 123.68(7) yes
N104 Sc101 N108 114.19(8) yes
N107 Sc101 N108 83.32(6) yes
N101 Sc101 N109 89.48(7) yes
N104 Sc101 N109 89.44(7) yes
N107 Sc101 N109 157.73(6) yes
N108 Sc101 N109 74.44(7) yes
Sc1 N1 B1 142.37(14) yes
Sc1 N1 H1 106(2) no
B1 N1 H1 110(2) no
B1 N2 C1 108.08(19) yes
B1 N2 C7 124.6(3) yes
C1 N2 C7 127.3(2) yes
B1 N3 C2 108.96(18) yes
B1 N3 C10 126.13(17) yes
C2 N3 C10 124.85(18) yes
Sc1 N4 B2 145.46(17) yes
Sc1 N4 H2 92(2) no
B2 N4 H2 118(2) no
B2 N5 C13 108.27(19) yes
B2 N5 C19 125.4(2) yes
C13 N5 C19 126.3(2) yes
B2 N6 C14 108.35(19) yes
B2 N6 C22 124.94(19) yes
C14 N6 C22 126.53(19) yes
Sc1 N7 C25 125.72(12) yes
Sc1 N7 C30 116.07(11) yes
C25 N7 C30 118.20(15) yes
Sc1 N8 C27 126.03(13) yes
Sc1 N8 C42 116.12(13) yes
C27 N8 C42 117.33(16) yes
Sc1 N9 C43 101.05(12) yes
Sc1 N9 C44 115.32(12) yes
C43 N9 C44 109.53(17) yes
Sc1 N9 C45 112.19(12) yes
C43 N9 C45 110.78(17) yes
C44 N9 C45 107.84(17) yes
Sc101 N101 B101 145.83(15) yes
Sc101 N101 H3 101(3) no
B101 N101 H3 112(3) no
B101 N102 C101 108.49(18) yes
B101 N102 C107 126.31(17) yes
C101 N102 C107 125.09(18) yes
B101 N103 C106 108.40(19) yes
B101 N103 C110 124.8(2) yes
C106 N103 C110 126.8(2) yes
Sc101 N104 B102 146.48(16) yes
Sc101 N104 H4 94(3) no
B102 N104 H4 116(3) no
B102 N105 C113 108.3(2) yes
B102 N105 C119 124.2(2) yes
C113 N105 C119 127.3(2) yes
B102 N106 C118 108.5(2) yes
B102 N106 C122 126.0(2) yes
C118 N106 C122 125.5(2) yes
Sc101 N107 C125 125.19(12) yes
Sc101 N107 C130 117.39(12) yes
C125 N107 C130 117.41(16) yes
Sc101 N108 C127 126.16(14) yes
Sc101 N108 C142 116.23(14) yes
C127 N108 C142 117.09(17) yes
Sc101 N109 C143 101.11(12) yes
Sc101 N109 C144 111.71(13) yes
C143 N109 C144 110.45(17) yes
Sc101 N109 C145 116.31(13) yes
C143 N109 C145 109.65(18) yes
C144 N109 C145 107.47(18) yes
N2 B1 N3 105.3(2) yes
N2 B1 N1 127.7(2) yes
N3 B1 N1 126.96(19) yes
N5 B2 N6 106.24(19) yes
N5 B2 N4 127.6(2) yes
N6 B2 N4 126.1(2) yes
N102 B101 N103 105.35(18) yes
N102 B101 N101 126.6(2) yes
N103 B101 N101 128.0(2) yes
N106 B102 N105 105.54(19) yes
N106 B102 N104 128.1(2) yes
N105 B102 N104 126.3(2) yes
N2 C1 C2 109.34(19) yes
N2 C1 C6 129.9(2) yes
C2 C1 C6 120.7(3) yes
C1 C2 N3 108.2(2) yes
C1 C2 C3 120.0(2) yes
N3 C2 C3 131.7(2) yes
C2 C3 C4 118.6(3) yes
C2 C3 H31 121.3 no
C4 C3 H31 120.1 no
C3 C4 C5 120.6(3) yes
C3 C4 H41 119.1 no
C5 C4 H41 120.3 no
C4 C5 C6 121.7(2) yes
C4 C5 H51 119.1 no
C6 C5 H51 119.3 no
C5 C6 C1 118.3(3) yes
C5 C6 H61 120.0 no
C1 C6 H61 121.7 no
N2 C7 C8 113.3(3) yes
N2 C7 C9 113.7(3) yes
C8 C7 C9 120.7(3) yes
C7 C8 H81 111.0 no
C7 C8 H82 108.4 no
H81 C8 H82 108.4 no
C7 C8 H83 110.4 no
H81 C8 H83 109.3 no
H82 C8 H83 109.3 no
C7 C9 H91 108.8 no
C7 C9 H92 111.9 no
H91 C9 H92 109.0 no
C7 C9 H93 107.4 no
H91 C9 H93 109.7 no
H92 C9 H93 110.0 no
N3 C10 C11 112.17(18) yes
N3 C10 C12 113.83(16) yes
C11 C10 C12 111.35(18) yes
N3 C10 H101 105.9 no
C11 C10 H101 106.8 no
C12 C10 H101 106.2 no
C10 C11 H111 109.3 no
C10 C11 H112 110.2 no
H111 C11 H112 109.1 no
C10 C11 H113 109.5 no
H111 C11 H113 109.3 no
H112 C11 H113 109.4 no
C10 C12 H121 109.3 no
C10 C12 H122 109.8 no
H121 C12 H122 108.7 no
C10 C12 H123 111.0 no
H121 C12 H123 108.1 no
H122 C12 H123 109.8 no
N5 C13 C14 108.6(2) yes
N5 C13 C18 131.0(3) yes
C14 C13 C18 120.4(2) yes
C13 C14 N6 108.56(19) yes
C13 C14 C15 120.6(2) yes
N6 C14 C15 130.8(2) yes
C14 C15 C16 118.2(3) yes
C14 C15 H151 122.6 no
C16 C15 H151 119.2 no
C15 C16 C17 121.1(3) yes
C15 C16 H161 119.4 no
C17 C16 H161 119.5 no
C16 C17 C18 121.1(3) yes
C16 C17 H171 119.6 no
C18 C17 H171 119.3 no
C17 C18 C13 118.5(3) yes
C17 C18 H181 120.3 no
C13 C18 H181 121.2 no
N5 C19 C20 113.4(3) yes
N5 C19 C21 112.1(2) yes
C20 C19 C21 112.4(3) yes
N5 C19 H191 105.9 no
C20 C19 H191 106.5 no
C21 C19 H191 105.9 no
C19 C20 H201 108.9 no
C19 C20 H202 110.2 no
H201 C20 H202 109.4 no
C19 C20 H203 109.6 no
H201 C20 H203 108.4 no
H202 C20 H203 110.3 no
C19 C21 H211 109.4 no
C19 C21 H212 110.5 no
H211 C21 H212 110.9 no
C19 C21 H213 109.0 no
H211 C21 H213 108.1 no
H212 C21 H213 108.8 no
N6 C22 C23 112.9(2) yes
N6 C22 C24 112.1(2) yes
C23 C22 C24 112.8(2) yes
N6 C22 H221 106.4 no
C23 C22 H221 106.1 no
C24 C22 H221 106.0 no
C22 C23 H231 109.6 no
C22 C23 H232 110.0 no
H231 C23 H232 108.6 no
C22 C23 H233 109.9 no
H231 C23 H233 110.0 no
H232 C23 H233 108.8 no
C22 C24 H241 110.1 no
C22 C24 H242 109.0 no
H241 C24 H242 109.2 no
C22 C24 H243 109.7 no
H241 C24 H243 109.9 no
H242 C24 H243 109.0 no
N7 C25 C26 123.90(17) yes
N7 C25 C28 121.05(17) yes
C26 C25 C28 115.04(17) yes
C25 C26 C27 128.22(18) yes
C25 C26 H261 116.3 no
C27 C26 H261 115.5 no
C26 C27 N8 124.38(17) yes
C26 C27 C29 115.64(18) yes
N8 C27 C29 119.97(19) yes
C25 C28 H281 109.0 no
C25 C28 H282 110.6 no
H281 C28 H282 108.7 no
C25 C28 H283 111.9 no
H281 C28 H283 107.6 no
H282 C28 H283 109.0 no
C27 C29 H291 111.1 no
C27 C29 H292 110.1 no
H291 C29 H292 108.3 no
C27 C29 H293 111.7 no
H291 C29 H293 107.2 no
H292 C29 H293 108.2 no
N7 C30 C31 120.80(18) yes
N7 C30 C35 118.57(18) yes
C31 C30 C35 120.62(18) yes
C30 C31 C32 118.5(2) yes
C30 C31 C36 122.90(17) yes
C32 C31 C36 118.54(19) yes
C31 C32 C33 121.4(2) yes
C31 C32 H321 119.7 no
C33 C32 H321 118.9 no
C32 C33 C34 120.1(2) yes
C32 C33 H331 119.5 no
C34 C33 H331 120.5 no
C33 C34 C35 121.0(2) yes
C33 C34 H341 119.5 no
C35 C34 H341 119.6 no
C30 C35 C34 118.5(2) yes
C30 C35 C39 122.65(18) yes
C34 C35 C39 118.8(2) yes
C31 C36 C37 112.5(2) yes
C31 C36 C38 111.62(19) yes
C37 C36 C38 108.9(2) yes
C31 C36 H361 107.3 no
C37 C36 H361 107.8 no
C38 C36 H361 108.5 no
C36 C37 H371 108.9 no
C36 C37 H372 108.7 no
H371 C37 H372 109.2 no
C36 C37 H373 110.4 no
H371 C37 H373 109.0 no
H372 C37 H373 110.6 no
C36 C38 H381 110.8 no
C36 C38 H382 109.0 no
H381 C38 H382 109.9 no
C36 C38 H383 108.5 no
H381 C38 H383 108.6 no
H382 C38 H383 109.9 no
C35 C39 C40 112.2(2) yes
C35 C39 C41 110.5(3) yes
C40 C39 C41 109.4(2) yes
C35 C39 H391 108.2 no
C40 C39 H391 106.9 no
C41 C39 H391 109.4 no
C39 C40 H401 110.4 no
C39 C40 H402 110.1 no
H401 C40 H402 109.5 no
C39 C40 H403 109.3 no
H401 C40 H403 108.9 no
H402 C40 H403 108.6 no
C39 C41 H411 109.3 no
C39 C41 H412 109.5 no
H411 C41 H412 110.1 no
C39 C41 H413 107.6 no
H411 C41 H413 110.6 no
H412 C41 H413 109.8 no
N8 C42 C43 109.91(16) yes
N8 C42 H421 108.8 no
C43 C42 H421 108.9 no
N8 C42 H422 111.0 no
C43 C42 H422 109.4 no
H421 C42 H422 108.8 no
C42 C43 N9 110.39(17) yes
C42 C43 H431 109.3 no
N9 C43 H431 107.6 no
C42 C43 H432 110.4 no
N9 C43 H432 110.4 no
H431 C43 H432 108.6 no
N9 C44 H441 108.6 no
N9 C44 H442 109.5 no
H441 C44 H442 108.5 no
N9 C44 H443 110.9 no
H441 C44 H443 109.3 no
H442 C44 H443 110.0 no
N9 C45 H451 106.8 no
N9 C45 H452 109.5 no
H451 C45 H452 110.7 no
N9 C45 H453 108.9 no
H451 C45 H453 110.1 no
H452 C45 H453 110.7 no
N102 C101 C102 131.4(2) yes
N102 C101 C106 108.24(19) yes
C102 C101 C106 120.4(2) yes
C101 C102 C103 119.2(3) yes
C101 C102 H1021 120.7 no
C103 C102 H1021 120.1 no
C102 C103 C104 120.7(3) yes
C102 C103 H1031 119.7 no
C104 C103 H1031 119.6 no
C103 C104 C105 120.7(2) yes
C103 C104 H1041 119.8 no
C105 C104 H1041 119.6 no
C104 C105 C106 119.7(3) yes
C104 C105 H1051 120.3 no
C106 C105 H1051 120.0 no
C101 C106 C105 119.3(2) yes
C101 C106 N103 109.52(19) yes
C105 C106 N103 131.1(3) yes
N102 C107 C108 112.7(2) yes
N102 C107 C109 112.91(18) yes
C108 C107 C109 111.8(2) yes
N102 C107 H1071 106.6 no
C108 C107 H1071 105.6 no
C109 C107 H1071 106.6 no
C107 C108 H1081 110.0 no
C107 C108 H1082 109.1 no
H1081 C108 H1082 109.2 no
C107 C108 H1083 111.5 no
H1081 C108 H1083 109.0 no
H1082 C108 H1083 108.0 no
C107 C109 H1091 110.1 no
C107 C109 H1092 108.8 no
H1091 C109 H1092 109.4 no
C107 C109 H1093 108.6 no
H1091 C109 H1093 110.7 no
H1092 C109 H1093 109.1 no
N103 C110 C111 114.7(3) yes
N103 C110 C112 112.7(3) yes
C111 C110 C112 116.2(3) yes
C110 C111 H1111 109.4 no
C110 C111 H1112 109.4 no
H1111 C111 H1112 109.2 no
C110 C111 H1113 109.2 no
H1111 C111 H1113 109.7 no
H1112 C111 H1113 109.9 no
C110 C112 H1121 108.8 no
C110 C112 H1122 108.9 no
H1121 C112 H1122 110.0 no
C110 C112 H1123 109.6 no
H1121 C112 H1123 108.7 no
H1122 C112 H1123 110.7 no
N105 C113 C114 130.4(3) yes
N105 C113 C118 109.2(2) yes
C114 C113 C118 120.4(3) yes
C113 C114 C115 117.7(3) yes
C113 C114 H1141 121.0 no
C115 C114 H1141 121.4 no
C114 C115 C116 121.8(3) yes
C114 C115 H1151 119.5 no
C116 C115 H1151 118.8 no
C115 C116 C117 120.8(3) yes
C115 C116 H1161 119.9 no
C117 C116 H1161 119.3 no
C116 C117 C118 118.8(3) yes
C116 C117 H1171 121.4 no
C118 C117 H1171 119.8 no
C113 C118 N106 108.4(2) yes
C113 C118 C117 120.6(3) yes
N106 C118 C117 131.0(3) yes
N105 C119 C120 112.8(3) yes
N105 C119 C121 112.0(2) yes
C120 C119 C121 113.6(3) yes
N105 C119 H1191 106.6 no
C120 C119 H1191 105.7 no
C121 C119 H1191 105.4 no
C119 C120 H1201 108.7 no
C119 C120 H1202 109.5 no
H1201 C120 H1202 108.4 no
C119 C120 H1203 109.3 no
H1201 C120 H1203 110.5 no
H1202 C120 H1203 110.3 no
C119 C121 H1211 109.3 no
C119 C121 H1212 111.0 no
H1211 C121 H1212 109.4 no
C119 C121 H1213 107.6 no
H1211 C121 H1213 109.0 no
H1212 C121 H1213 110.4 no
N106 C122 C123 113.5(3) yes
N106 C122 C124 112.5(2) yes
C123 C122 C124 112.2(3) yes
N106 C122 H1221 104.6 no
C123 C122 H1221 106.4 no
C124 C122 H1221 106.9 no
C122 C123 H1231 110.0 no
C122 C123 H1232 108.5 no
H1231 C123 H1232 108.7 no
C122 C123 H1233 110.4 no
H1231 C123 H1233 109.4 no
H1232 C123 H1233 109.9 no
C122 C124 H1241 108.9 no
C122 C124 H1242 110.5 no
H1241 C124 H1242 109.0 no
C122 C124 H1243 110.0 no
H1241 C124 H1243 109.2 no
H1242 C124 H1243 109.3 no
N107 C125 C126 123.75(19) yes
N107 C125 C128 121.00(18) yes
C126 C125 C128 115.25(19) yes
C125 C126 C127 128.38(19) yes
C125 C126 H1261 115.3 no
C127 C126 H1261 116.2 no
C126 C127 N108 123.89(17) yes
C126 C127 C129 115.9(2) yes
N108 C127 C129 120.2(2) yes
C125 C128 H1281 110.8 no
C125 C128 H1282 108.1 no
H1281 C128 H1282 110.5 no
C125 C128 H1283 108.7 no
H1281 C128 H1283 109.8 no
H1282 C128 H1283 108.9 no
C127 C129 H1291 108.3 no
C127 C129 H1292 109.1 no
H1291 C129 H1292 109.8 no
C127 C129 H1293 112.0 no
H1291 C129 H1293 109.2 no
H1292 C129 H1293 108.4 no
N107 C130 C131 118.49(18) yes
N107 C130 C135 120.54(19) yes
C131 C130 C135 120.96(18) yes
C130 C131 C132 118.0(2) yes
C130 C131 C136 123.07(17) yes
C132 C131 C136 118.9(2) yes
C131 C132 C133 121.6(2) yes
C131 C132 H1321 119.2 no
C133 C132 H1321 119.2 no
C132 C133 C134 119.68(19) yes
C132 C133 H1331 120.2 no
C134 C133 H1331 120.1 no
C133 C134 C135 121.5(2) yes
C133 C134 H1341 118.9 no
C135 C134 H1341 119.6 no
C130 C135 C134 118.3(2) yes
C130 C135 C139 123.18(19) yes
C134 C135 C139 118.5(2) yes
C131 C136 C137 111.2(2) yes
C131 C136 C138 112.11(18) yes
C137 C136 C138 109.8(2) yes
C131 C136 H1361 108.3 no
C137 C136 H1361 107.8 no
C138 C136 H1361 107.4 no
C136 C137 H1371 110.2 no
C136 C137 H1372 109.2 no
H1371 C137 H1372 109.5 no
C136 C137 H1373 110.0 no
H1371 C137 H1373 109.2 no
H1372 C137 H1373 108.7 no
C136 C138 H1381 109.9 no
C136 C138 H1382 109.5 no
H1381 C138 H1382 109.8 no
C136 C138 H1383 110.0 no
H1381 C138 H1383 108.8 no
H1382 C138 H1383 108.8 no
C135 C139 C140 112.6(2) yes
C135 C139 C141 110.9(2) yes
C140 C139 C141 109.4(2) yes
C135 C139 H1391 107.5 no
C140 C139 H1391 108.6 no
C141 C139 H1391 107.7 no
C139 C140 H1401 110.5 no
C139 C140 H1402 108.5 no
H1401 C140 H1402 108.5 no
C139 C140 H1403 109.8 no
H1401 C140 H1403 109.6 no
H1402 C140 H1403 109.8 no
C139 C141 H1411 110.6 no
C139 C141 H1412 111.1 no
H1411 C141 H1412 109.3 no
C139 C141 H1413 109.0 no
H1411 C141 H1413 108.3 no
H1412 C141 H1413 108.4 no
N108 C142 C143 110.29(17) yes
N108 C142 H1421 109.9 no
C143 C142 H1421 108.5 no
N108 C142 H1422 110.1 no
C143 C142 H1422 108.5 no
H1421 C142 H1422 109.6 no
C142 C143 N109 110.35(17) yes
C142 C143 H1431 107.6 no
N109 C143 H1431 109.5 no
C142 C143 H1432 109.2 no
N109 C143 H1432 111.0 no
H1431 C143 H1432 109.0 no
N109 C144 H1441 110.3 no
N109 C144 H1442 109.3 no
H1441 C144 H1442 108.4 no
N109 C144 H1443 109.7 no
H1441 C144 H1443 111.0 no
H1442 C144 H1443 108.1 no
N109 C145 H1451 108.5 no
N109 C145 H1452 109.9 no
H1451 C145 H1452 108.2 no
N109 C145 H1453 112.3 no
H1451 C145 H1453 109.1 no
H1452 C145 H1453 108.7 no

loop_
_geom_bond_atom_site_label_1
_geom_bond_atom_site_label_2
_geom_bond_distance
_geom_bond_publ_flag
Sc1 N1 2.0712(18) yes
Sc1 N4 2.0388(18) yes
Sc1 N7 2.2102(15) yes
Sc1 N8 2.1754(15) yes
Sc1 N9 2.3386(16) yes
Sc101 N101 2.0669(18) yes
Sc101 N104 2.0417(17) yes
Sc101 N107 2.2136(16) yes
Sc101 N108 2.1701(16) yes
Sc101 N109 2.3503(17) yes
N1 B1 1.406(3) yes
N1 H1 0.876(10) no
N2 B1 1.460(3) yes
N2 C1 1.385(4) yes
N2 C7 1.468(4) yes
N3 B1 1.451(3) yes
N3 C2 1.387(3) yes
N3 C10 1.455(3) yes
N4 B2 1.409(3) yes
N4 H2 0.895(10) no
N5 B2 1.444(3) yes
N5 C13 1.398(3) yes
N5 C19 1.461(3) yes
N6 B2 1.438(3) yes
N6 C14 1.401(3) yes
N6 C22 1.457(3) yes
N7 C25 1.326(2) yes
N7 C30 1.445(2) yes
N8 C27 1.322(3) yes
N8 C42 1.471(3) yes
N9 C43 1.477(3) yes
N9 C44 1.471(3) yes
N9 C45 1.478(3) yes
N101 B101 1.407(3) yes
N101 H3 0.877(10) no
N102 B101 1.461(3) yes
N102 C101 1.395(3) yes
N102 C107 1.453(3) yes
N103 B101 1.450(3) yes
N103 C106 1.387(3) yes
N103 C110 1.464(4) yes
N104 B102 1.399(3) yes
N104 H4 0.890(10) no
N105 B102 1.442(3) yes
N105 C113 1.400(3) yes
N105 C119 1.462(4) yes
N106 B102 1.456(3) yes
N106 C118 1.399(3) yes
N106 C122 1.451(3) yes
N107 C125 1.325(3) yes
N107 C130 1.449(2) yes
N108 C127 1.322(3) yes
N108 C142 1.472(3) yes
N109 C143 1.477(3) yes
N109 C144 1.483(3) yes
N109 C145 1.472(3) yes
C1 C2 1.422(3) yes
C1 C6 1.383(3) yes
C2 C3 1.389(3) yes
C3 C4 1.402(4) yes
C3 H31 0.927 no
C4 C5 1.380(5) yes
C4 H41 0.937 no
C5 C6 1.391(5) yes
C5 H51 0.930 no
C6 H61 0.931 no
C7 C8 1.470(4) yes
C7 C9 1.424(5) yes
C8 H81 0.973 no
C8 H82 0.966 no
C8 H83 0.956 no
C9 H91 0.953 no
C9 H92 0.969 no
C9 H93 0.968 no
C10 C11 1.525(3) yes
C10 C12 1.520(3) yes
C10 H101 0.956 no
C11 H111 0.960 no
C11 H112 0.961 no
C11 H113 0.955 no
C12 H121 0.951 no
C12 H122 0.971 no
C12 H123 0.960 no
C13 C14 1.414(4) yes
C13 C18 1.386(4) yes
C14 C15 1.384(3) yes
C15 C16 1.402(5) yes
C15 H151 0.931 no
C16 C17 1.378(5) yes
C16 H161 0.931 no
C17 C18 1.394(4) yes
C17 H171 0.931 no
C18 H181 0.924 no
C19 C20 1.507(5) yes
C19 C21 1.523(5) yes
C19 H191 0.977 no
C20 H201 0.960 no
C20 H202 0.964 no
C20 H203 0.962 no
C21 H211 0.962 no
C21 H212 0.956 no
C21 H213 0.965 no
C22 C23 1.523(4) yes
C22 C24 1.520(3) yes
C22 H221 0.979 no
C23 H231 0.964 no
C23 H232 0.960 no
C23 H233 0.957 no
C24 H241 0.963 no
C24 H242 0.963 no
C24 H243 0.972 no
C25 C26 1.401(3) yes
C25 C28 1.517(3) yes
C26 C27 1.400(3) yes
C26 H261 0.941 no
C27 C29 1.514(3) yes
C28 H281 0.963 no
C28 H282 0.964 no
C28 H283 0.956 no
C29 H291 0.961 no
C29 H292 0.957 no
C29 H293 0.958 no
C30 C31 1.410(3) yes
C30 C35 1.409(3) yes
C31 C32 1.399(3) yes
C31 C36 1.517(3) yes
C32 C33 1.370(4) yes
C32 H321 0.937 no
C33 C34 1.390(4) yes
C33 H331 0.932 no
C34 C35 1.397(3) yes
C34 H341 0.929 no
C35 C39 1.524(3) yes
C36 C37 1.533(3) yes
C36 C38 1.528(3) yes
C36 H361 0.977 no
C37 H371 0.956 no
C37 H372 0.967 no
C37 H373 0.966 no
C38 H381 0.961 no
C38 H382 0.965 no
C38 H383 0.967 no
C39 C40 1.526(4) yes
C39 C41 1.526(4) yes
C39 H391 0.980 no
C40 H401 0.964 no
C40 H402 0.966 no
C40 H403 0.955 no
C41 H411 0.964 no
C41 H412 0.963 no
C41 H413 0.964 no
C42 C43 1.509(3) yes
C42 H421 0.979 no
C42 H422 0.983 no
C43 H431 0.972 no
C43 H432 0.972 no
C44 H441 0.960 no
C44 H442 0.959 no
C44 H443 0.958 no
C45 H451 0.946 no
C45 H452 0.965 no
C45 H453 0.974 no
C101 C102 1.379(3) yes
C101 C106 1.414(4) yes
C102 C103 1.404(4) yes
C102 H1021 0.930 no
C103 C104 1.371(5) yes
C103 H1031 0.925 no
C104 C105 1.387(5) yes
C104 H1041 0.935 no
C105 C106 1.396(3) yes
C105 H1051 0.940 no
C107 C108 1.529(3) yes
C107 C109 1.523(3) yes
C107 H1071 0.976 no
C108 H1081 0.959 no
C108 H1082 0.955 no
C108 H1083 0.954 no
C109 H1091 0.972 no
C109 H1092 0.965 no
C109 H1093 0.953 no
C110 C111 1.478(5) yes
C110 C112 1.485(5) yes
C111 H1111 0.964 no
C111 H1112 0.954 no
C111 H1113 0.959 no
C112 H1121 0.957 no
C112 H1122 0.971 no
C112 H1123 0.953 no
C113 C114 1.396(4) yes
C113 C118 1.406(4) yes
C114 C115 1.406(6) yes
C114 H1141 0.927 no
C115 C116 1.363(6) yes
C115 H1151 0.927 no
C116 C117 1.395(5) yes
C116 H1161 0.934 no
C117 C118 1.385(4) yes
C117 H1171 0.936 no
C119 C120 1.503(5) yes
C119 C121 1.524(5) yes
C119 H1191 0.990 no
C120 H1201 0.955 no
C120 H1202 0.958 no
C120 H1203 0.971 no
C121 H1211 0.962 no
C121 H1212 0.964 no
C121 H1213 0.970 no
C122 C123 1.520(4) yes
C122 C124 1.523(4) yes
C122 H1221 0.982 no
C123 H1231 0.952 no
C123 H1232 0.959 no
C123 H1233 0.965 no
C124 H1241 0.954 no
C124 H1242 0.969 no
C124 H1243 0.965 no
C125 C126 1.398(3) yes
C125 C128 1.522(3) yes
C126 C127 1.397(3) yes
C126 H1261 0.933 no
C127 C129 1.518(3) yes
C128 H1281 0.960 no
C128 H1282 0.961 no
C128 H1283 0.956 no
C129 H1291 0.976 no
C129 H1292 0.972 no
C129 H1293 0.961 no
C130 C131 1.411(3) yes
C130 C135 1.401(3) yes
C131 C132 1.402(3) yes
C131 C136 1.523(3) yes
C132 C133 1.375(4) yes
C132 H1321 0.923 no
C133 C134 1.378(4) yes
C133 H1331 0.929 no
C134 C135 1.399(3) yes
C134 H1341 0.944 no
C135 C139 1.519(3) yes
C136 C137 1.523(4) yes
C136 C138 1.524(4) yes
C136 H1361 0.984 no
C137 H1371 0.969 no
C137 H1372 0.974 no
C137 H1373 0.964 no
C138 H1381 0.960 no
C138 H1382 0.954 no
C138 H1383 0.967 no
C139 C140 1.520(4) yes
C139 C141 1.531(4) yes
C139 H1391 0.972 no
C140 H1401 0.957 no
C140 H1402 0.962 no
C140 H1403 0.956 no
C141 H1411 0.967 no
C141 H1412 0.961 no
C141 H1413 0.957 no
C142 C143 1.506(4) yes
C142 H1421 0.973 no
C142 H1422 0.975 no
C143 H1431 0.962 no
C143 H1432 0.961 no
C144 H1441 0.960 no
C144 H1442 0.950 no
C144 H1443 0.954 no
C145 H1451 0.965 no
C145 H1452 0.970 no
C145 H1453 0.956 no

loop_
_platon_squeeze_void_nr
_platon_squeeze_void_average_x
_platon_squeeze_void_average_y
_platon_squeeze_void_average_z
_platon_squeeze_void_volume
_platon_squeeze_void_count_electrons
_platon_squeeze_void_content
1 -0.006 0.008 -0.008 1842 235 ' '
